data_2108906
loop_
_publ_author_name
'Adamko Koziskova, Julia'
'Chen, Yu-Sheng'
'Grass, Su-Yin'
'Chuang, Yu-Chun'
'Hsu, I-Jui'
'Wang, Yu'
'Lutz, Martin'
'Volkov, Anatoliy'
'Herich, Peter'
'V\'enosov\'a, Barbora'
'Jelemensk\'a, Ingrid'
'Bu\<cinsk\'y, Luk\'a\<s'
'Breza, Martin'
'Ko\<z\'i\<sek, Jozef'

_publ_section_title
;
 Electronic structure of
 (MePh~3~P)~2~[Ni^II^(bdtCl~2~)~2~]&#x00B7;2(CH~3~)~2~SO and
 (MePh~3~P)[Ni^III^(bdtCl~2~)~2~] (bdtCl~2~ =
 3,6-dichlorobenzene-1,2-dithiolate)
;
_journal_coeditor_code px5045
_journal_issue 6
_journal_name_full 'Acta Crystallographica Section B'
_journal_page_first 919
_journal_page_last 929
_journal_paper_doi 10.1107/S2052520621011495
_journal_volume 77
_journal_year 2021
_chemical_formula_moiety '2(C6 H2 Cl2 Ni0.5 S2), C19 H18 P'
_chemical_formula_sum 'C31 H22 Cl4 Ni P S4'
_chemical_formula_weight 754.20
_space_group_crystal_system monoclinic
_space_group_IT_number 14
_space_group_name_Hall '-P 2ybc'
_space_group_name_H-M_alt 'P 1 21/c 1'
_atom_sites_solution_hydrogens geom
_atom_sites_solution_primary dual
_audit_creation_date 2021-11-11
_audit_creation_method
;
Olex2 1.2
(compiled 2018.04.26 svn.r3504 for OlexSys, GUI svn.r5492)
;
_cell_angle_alpha 90
_cell_angle_beta 93.3640(10)
_cell_angle_gamma 90
_cell_formula_units_Z 4
_cell_length_a 13.37850(10)
_cell_length_b 14.4463(2)
_cell_length_c 15.9474(2)
_cell_measurement_reflns_used 590779
_cell_measurement_temperature 15(2)
_cell_measurement_theta_max 27.996
_cell_measurement_theta_min 1.519
_cell_volume 3076.84(6)
_computing_molecular_graphics 'Olex2 (Dolomanov et al., 2009)'
_computing_publication_material 'Olex2 (Dolomanov et al., 2009)'
_computing_structure_refinement 'ShelXL (Sheldrick, 2015)'
_computing_structure_solution 'ShelXT (Sheldrick, 2015)'
_diffrn_ambient_temperature 15(2)
_diffrn_detector 'Bruker PHOTON 2 area detector'
_diffrn_detector_type 'Charge-integrating Pixel Array Detector'
_diffrn_measured_fraction_theta_full 0.997
_diffrn_measured_fraction_theta_max 0.991
_diffrn_measurement_device 'three-circle diffractometer'
_diffrn_measurement_device_type 'Bruker D8 goniometer'
_diffrn_measurement_method 'omega and phi scans'
_diffrn_radiation_monochromator 'mirror optics'
_diffrn_radiation_probe x-ray
_diffrn_radiation_type synchrotron
_diffrn_radiation_wavelength 0.30996
_diffrn_reflns_av_R_equivalents 0.0501
_diffrn_reflns_av_unetI/netI 0.0331
_diffrn_reflns_Laue_measured_fraction_full 0.997
_diffrn_reflns_Laue_measured_fraction_max 0.991
_diffrn_reflns_limit_h_max 40
_diffrn_reflns_limit_h_min -37
_diffrn_reflns_limit_k_max 43
_diffrn_reflns_limit_k_min -42
_diffrn_reflns_limit_l_max 48
_diffrn_reflns_limit_l_min -46
_diffrn_reflns_number 831499
_diffrn_reflns_point_group_measured_fraction_full 0.997
_diffrn_reflns_point_group_measured_fraction_max 0.991
_diffrn_reflns_theta_full 10.718
_diffrn_reflns_theta_max 27.996
_diffrn_reflns_theta_min 1.519
_diffrn_source synchrotron
_diffrn_source_type 'Incoatec I\ms'
_exptl_absorpt_coefficient_mu 1.325
_exptl_absorpt_correction_T_max 1.0000
_exptl_absorpt_correction_T_min 0.8937
_exptl_absorpt_correction_type multi-scan
_exptl_absorpt_process_details
;
SADABS-2014/5 (Bruker,2014/5) was used for absorption correction.
wR2(int) was 0.0490 before and 0.0490 after correction.
The Ratio of minimum to maximum transmission is 0.8937.
The \l/2 correction factor is Not present.
;
_exptl_crystal_colour black-green
_exptl_crystal_density_diffrn 1.628
_exptl_crystal_description plate
_exptl_crystal_F_000 1532
_exptl_crystal_size_max 0.093
_exptl_crystal_size_mid 0.047
_exptl_crystal_size_min 0.026
_exptl_transmission_factor_max 1.0000
_exptl_transmission_factor_min 0.8937
_refine_diff_density_max 2.465
_refine_diff_density_min -3.179
_refine_diff_density_rms 0.124
_refine_ls_extinction_method none
_refine_ls_goodness_of_fit_ref 1.029
_refine_ls_hydrogen_treatment constr
_refine_ls_matrix_type full
_refine_ls_number_parameters 374
_refine_ls_number_reflns 88732
_refine_ls_number_restraints 0
_refine_ls_restrained_S_all 1.029
_refine_ls_R_factor_all 0.0550
_refine_ls_R_factor_gt 0.0319
_refine_ls_shift/su_max 0.010
_refine_ls_shift/su_mean 0.000
_refine_ls_structure_factor_coef Fsqd
_refine_ls_weighting_details 'w=1/[\s^2^(Fo^2^)+(0.0408P)^2^+0.1535P] where P=(Fo^2^+2Fc^2^)/3'
_refine_ls_weighting_scheme calc
_refine_ls_wR_factor_gt 0.0782
_refine_ls_wR_factor_ref 0.0845
_reflns_Friedel_coverage 0.000
_reflns_number_gt 64088
_reflns_number_total 89538
_reflns_threshold_expression 'I > 2\s(I)'
_cod_data_source_file px5045sup1.cif
_cod_data_source_block 2_15K
_cod_database_code 2108906
_publcif_datablock.id {91ac6347-1e47-407e-87b9-e2972bcc1d1a}

_shelx_shelxl_version_number 2016/6
_shelx_space_group_comment
;
The symmetry employed for this shelxl refinement is uniquely defined
by the following loop, which should always be used as a source of
symmetry information in preference to the above space-group names.
They are only intended as comments.
;
_olex2_refinement_description
;
1. Fixed Uiso
 At 1.2 times of:
  All C(H) groups
 At 1.5 times of:
  All C(H,H,H) groups
2.a Aromatic/amide H refined with riding coordinates:
 C3(H3), C4(H4), C9(H9), C10(H10), C15(H15), C16(H16), C17(H17), C18(H18),
 C19(H19), C21(H21), C22(H22), C23(H23), C24(H24), C25(H25), C27(H27), C28(H28),
  C29(H29), C30(H30), C31(H31)
2.b Idealised Me refined as rotating group:
 C13(H13A,H13B,H13C)
;
_olex2_submission_special_instructions 'No special instructions were received'
_publcif_info_exptl_table_max_cols 5
_publcif_info_exptl_table_use_headnotes n
_publcif_funding_html
'<span class="funder"><span class="fundref-name" data-id="501100005357">Agent&uacute;ra na Podporu V&yacute;skumu a V&yacute;voja</span><span class="fundref-subname" data-id=""></span> (<span class="fundref-grant-group"><span class="fundref-grant-type">grant</span> No. <span class="fundref-grant-id">APVV-20-0213</span></span>); </span><span class="funder"><span class="fundref-name" data-id="501100006109">Vedeck&aacute; Grantov&aacute; Agent&uacute;ra MVVa SR a SAV</span><span class="fundref-subname" data-id=""></span> (<span class="fundref-grant-group"><span class="fundref-grant-type">grant</span> No. <span class="fundref-grant-id">1/0718/19</span></span>); </span><span class="funder"><span class="fundref-name" data-id="501100005357">Agent&uacute;ra na Podporu V&yacute;skumu a V&yacute;voja</span><span class="fundref-subname" data-id=""></span> (<span class="fundref-grant-group"><span class="fundref-grant-type">grant</span> No. <span class="fundref-grant-id">APVV-19-0087</span></span>); </span><span class="funder"><span class="fundref-name" data-id="501100008530">European Regional Development Fund</span><span class="fundref-subname" data-id=""></span> (<span class="fundref-grant-group"><span class="fundref-grant-type">grant</span> No. <span class="fundref-grant-id">26230120002</span></span>); </span><span class="funder"><span class="fundref-name" data-id="">Research and Development Operational Programme </span><span class="fundref-subname" data-id=""></span> (<span class="fundref-grant-group"><span class="fundref-grant-type">grant</span> No. <span class="fundref-grant-id">ITMS 26240220084</span></span>).</span>'

loop_
_space_group_symop_operation_xyz
'x, y, z'
'-x, y+1/2, -z+1/2'
'-x, -y, -z'
'x, -y-1/2, z-1/2'

loop_
_atom_site_label
_atom_site_type_symbol
_atom_site_fract_x
_atom_site_fract_y
_atom_site_fract_z
_atom_site_U_iso_or_equiv
_atom_site_adp_type
_atom_site_occupancy
_atom_site_site_symmetry_order
_atom_site_calc_flag
_atom_site_refinement_flags_posn
_atom_site_refinement_flags_adp
_atom_site_refinement_flags_occupancy
_atom_site_disorder_assembly
_atom_site_disorder_group
Ni1 Ni 0.500000 0.500000 1.000000 0.00407(1) Uani 1 2 d S T P . .
Cl1 Cl 0.44448(2) 0.15373(2) 1.08440(2) 0.00792(1) Uani 1 1 d . . . . .
Cl2 Cl 0.11211(2) 0.43810(2) 0.97214(2) 0.00817(1) Uani 1 1 d . . . . .
S1 S 0.50536(2) 0.35281(2) 1.02086(2) 0.00548(1) Uani 1 1 d . . . . .
S2 S 0.33962(2) 0.50202(2) 0.99069(2) 0.00584(1) Uani 1 1 d . . . . .
C1 C 0.38065(2) 0.32154(2) 1.02661(2) 0.00575(2) Uani 1 1 d . . . . .
C2 C 0.35180(2) 0.23228(2) 1.05090(2) 0.00678(3) Uani 1 1 d . . . . .
C3 C 0.25192(2) 0.20695(2) 1.05173(2) 0.00856(3) Uani 1 1 d . . . . .
H3 H 0.234470 0.147899 1.068908 0.010 Uiso 1 1 calc R . . . .
C4 C 0.17752(2) 0.27093(2) 1.02652(2) 0.00860(3) Uani 1 1 d . . . . .
H4 H 0.110437 0.253741 1.024518 0.010 Uiso 1 1 calc R . . . .
C5 C 0.20428(2) 0.36009(2) 1.00453(2) 0.00686(3) Uani 1 1 d . . . . .
C6 C 0.30529(2) 0.38815(2) 1.00754(2) 0.00586(2) Uani 1 1 d . . . . .
Ni2 Ni 0.000000 0.500000 0.500000 0.00379(0) Uani 1 2 d S T P . .
Cl3 Cl -0.05100(2) 0.57221(2) 0.81961(2) 0.00734(1) Uani 1 1 d . . . . .
Cl4 Cl 0.13695(2) 0.83784(2) 0.56358(2) 0.00749(1) Uani 1 1 d . . . . .
S3 S -0.03717(2) 0.50762(2) 0.62890(2) 0.00524(1) Uani 1 1 d . . . . .
S4 S 0.06347(2) 0.63685(2) 0.50351(2) 0.00505(1) Uani 1 1 d . . . . .
C7 C 0.04762(2) 0.67609(2) 0.60498(2) 0.00541(2) Uani 1 1 d . . . . .
C8 C 0.07873(2) 0.76507(2) 0.63193(2) 0.00622(3) Uani 1 1 d . . . . .
C9 C 0.06499(2) 0.79535(2) 0.71291(2) 0.00742(3) Uani 1 1 d . . . . .
H9 H 0.083244 0.855202 0.728878 0.009 Uiso 1 1 calc R . . . .
C10 C 0.02350(2) 0.73551(2) 0.77062(2) 0.00744(3) Uani 1 1 d . . . . .
H10 H 0.015320 0.755074 0.825352 0.009 Uiso 1 1 calc R . . . .
C11 C -0.00531(2) 0.64699(2) 0.74582(2) 0.00615(3) Uani 1 1 d . . . . .
C12 C 0.00336(2) 0.61652(2) 0.66255(2) 0.00535(2) Uani 1 1 d . . . . .
P13 P 0.61912(2) 0.11033(2) 0.81707(2) 0.00417(1) Uani 1 1 d . . . . .
C13 C 0.66347(2) 0.12491(2) 0.92477(2) 0.00849(3) Uani 1 1 d . . . . .
H13A H 0.734843 0.132738 0.927780 0.013 Uiso 1 1 calc GR . . . .
H13B H 0.646554 0.071203 0.956438 0.013 Uiso 1 1 calc GR . . . .
H13C H 0.632697 0.178590 0.947658 0.013 Uiso 1 1 calc GR . . . .
C14 C 0.66009(2) 0.20604(2) 0.75689(2) 0.00562(2) Uani 1 1 d . . . . .
C15 C 0.70290(2) 0.19020(2) 0.68028(2) 0.00666(3) Uani 1 1 d . . . . .
H15 H 0.709849 0.130133 0.660462 0.008 Uiso 1 1 calc R . . . .
C16 C 0.73507(2) 0.26509(2) 0.63389(2) 0.00772(3) Uani 1 1 d . . . . .
H16 H 0.763710 0.255168 0.582906 0.009 Uiso 1 1 calc R . . . .
C17 C 0.72428(2) 0.35477(2) 0.66392(2) 0.00842(3) Uani 1 1 d . . . . .
H17 H 0.746445 0.404577 0.633064 0.010 Uiso 1 1 calc R . . . .
C18 C 0.68044(2) 0.37067(2) 0.74005(2) 0.00883(3) Uani 1 1 d . . . . .
H18 H 0.672939 0.430880 0.759332 0.011 Uiso 1 1 calc R . . . .
C19 C 0.64806(2) 0.29652(2) 0.78694(2) 0.00749(3) Uani 1 1 d . . . . .
H19 H 0.618781 0.306691 0.837605 0.009 Uiso 1 1 calc R . . . .
C20 C 0.66943(2) 0.00662(2) 0.77580(2) 0.00574(2) Uani 1 1 d . . . . .
C21 C 0.77294(2) -0.00811(2) 0.78735(2) 0.00794(3) Uani 1 1 d . . . . .
H21 H 0.812811 0.033686 0.818507 0.010 Uiso 1 1 calc R . . . .
C22 C 0.81564(2) -0.08552(2) 0.75200(2) 0.00894(3) Uani 1 1 d . . . . .
H22 H 0.884332 -0.095323 0.758923 0.011 Uiso 1 1 calc R . . . .
C23 C 0.75521(2) -0.14851(2) 0.70608(2) 0.00824(3) Uani 1 1 d . . . . .
H23 H 0.783874 -0.200285 0.682501 0.010 Uiso 1 1 calc R . . . .
C24 C 0.65227(2) -0.13436(2) 0.69533(2) 0.00790(3) Uani 1 1 d . . . . .
H24 H 0.612402 -0.177106 0.665315 0.009 Uiso 1 1 calc R . . . .
C25 C 0.60888(2) -0.05629(2) 0.72946(2) 0.00686(3) Uani 1 1 d . . . . .
H25 H 0.540342 -0.046101 0.721511 0.008 Uiso 1 1 calc R . . . .
C26 C 0.48528(2) 0.10731(2) 0.81253(2) 0.00526(2) Uani 1 1 d . . . . .
C27 C 0.43547(2) 0.07903(2) 0.88295(2) 0.00651(3) Uani 1 1 d . . . . .
H27 H 0.471783 0.058975 0.931070 0.008 Uiso 1 1 calc R . . . .
C28 C 0.33140(2) 0.08107(2) 0.88058(2) 0.00686(3) Uani 1 1 d . . . . .
H28 H 0.297967 0.064065 0.927719 0.008 Uiso 1 1 calc R . . . .
C29 C 0.27730(2) 0.10860(2) 0.80754(2) 0.00695(3) Uani 1 1 d . . . . .
H29 H 0.207716 0.109632 0.806067 0.008 Uiso 1 1 calc R . . . .
C30 C 0.32663(2) 0.13462(2) 0.73662(2) 0.00730(3) Uani 1 1 d . . . . .
H30 H 0.289937 0.151580 0.687689 0.009 Uiso 1 1 calc R . . . .
C31 C 0.43094(2) 0.13522(2) 0.73905(2) 0.00674(3) Uani 1 1 d . . . . .
H31 H 0.464180 0.153958 0.692334 0.008 Uiso 1 1 calc R . . . .

loop_
_atom_site_aniso_label
_atom_site_aniso_U_11
_atom_site_aniso_U_22
_atom_site_aniso_U_33
_atom_site_aniso_U_23
_atom_site_aniso_U_13
_atom_site_aniso_U_12
Ni1 0.00351(1) 0.00403(1) 0.00466(1) 0.00057(1) 0.00013(1) -0.00053(1)
Cl1 0.01165(2) 0.00550(2) 0.00665(2) 0.00092(1) 0.00098(2) 0.00024(2)
Cl2 0.00502(2) 0.01054(2) 0.00893(2) -0.00047(2) 0.00021(1) 0.00001(2)
S1 0.00488(2) 0.00489(2) 0.00665(2) 0.00087(1) 0.00025(1) -0.00021(1)
S2 0.00427(2) 0.00538(2) 0.00786(2) 0.00090(1) 0.00019(1) -0.00030(1)
C1 0.00594(6) 0.00544(6) 0.00590(6) 0.00039(5) 0.00055(5) -0.00113(5)
C2 0.00836(7) 0.00552(6) 0.00657(6) 0.00008(5) 0.00146(5) -0.00145(5)
C3 0.00945(8) 0.00715(7) 0.00930(7) -0.00048(6) 0.00245(6) -0.00312(6)
C4 0.00732(7) 0.00878(7) 0.00987(8) -0.00101(6) 0.00184(6) -0.00328(6)
C5 0.00525(6) 0.00796(7) 0.00740(6) -0.00058(5) 0.00068(5) -0.00157(5)
C6 0.00502(6) 0.00614(6) 0.00644(6) 0.00031(5) 0.00039(5) -0.00107(5)
Ni2 0.00385(1) 0.00406(1) 0.00350(1) -0.00027(1) 0.00060(1) 0.00000(1)
Cl3 0.00823(2) 0.00906(2) 0.00486(2) 0.00050(1) 0.00137(1) -0.00011(2)
Cl4 0.00864(2) 0.00571(2) 0.00823(2) 0.00048(1) 0.00135(2) -0.00093(1)
S3 0.00608(2) 0.00534(2) 0.00440(2) -0.00034(1) 0.00120(1) -0.00081(1)
S4 0.00578(2) 0.00493(2) 0.00454(2) -0.00015(1) 0.00107(1) -0.00042(1)
C7 0.00584(6) 0.00532(6) 0.00512(5) -0.00038(4) 0.00073(5) -0.00009(5)
C8 0.00683(6) 0.00545(6) 0.00641(6) -0.00057(5) 0.00068(5) -0.00034(5)
C9 0.00856(7) 0.00647(6) 0.00723(6) -0.00185(5) 0.00059(6) -0.00037(6)
C10 0.00855(7) 0.00775(7) 0.00605(6) -0.00187(5) 0.00076(5) -0.00018(6)
C11 0.00657(6) 0.00700(6) 0.00495(5) -0.00069(5) 0.00074(5) 0.00005(5)
C12 0.00567(6) 0.00573(6) 0.00470(5) -0.00044(4) 0.00080(5) -0.00012(5)
P13 0.00375(2) 0.00426(2) 0.00449(2) 0.00032(1) 0.00016(1) -0.00027(1)
C13 0.00783(7) 0.01123(8) 0.00623(6) -0.00009(6) -0.00108(6) -0.00066(6)
C14 0.00598(6) 0.00473(5) 0.00623(6) 0.00018(5) 0.00108(5) -0.00051(5)
C15 0.00797(7) 0.00574(6) 0.00639(6) 0.00002(5) 0.00151(5) -0.00059(5)
C16 0.00870(7) 0.00728(7) 0.00738(7) 0.00128(5) 0.00202(6) -0.00043(6)
C17 0.00886(8) 0.00616(6) 0.01043(8) 0.00216(6) 0.00228(6) -0.00026(6)
C18 0.01031(8) 0.00497(6) 0.01148(8) 0.00031(6) 0.00298(7) -0.00025(6)
C19 0.00899(7) 0.00523(6) 0.00851(7) -0.00037(5) 0.00260(6) -0.00012(5)
C20 0.00504(6) 0.00482(6) 0.00735(6) -0.00010(5) 0.00028(5) 0.00005(5)
C21 0.00551(6) 0.00646(7) 0.01176(8) -0.00154(6) -0.00026(6) 0.00024(5)
C22 0.00655(7) 0.00725(7) 0.01300(9) -0.00128(6) 0.00040(6) 0.00133(6)
C23 0.00895(8) 0.00621(6) 0.00964(8) -0.00066(6) 0.00135(6) 0.00094(6)
C24 0.00872(7) 0.00674(7) 0.00822(7) -0.00159(5) 0.00024(6) -0.00054(6)
C25 0.00622(6) 0.00664(6) 0.00767(6) -0.00080(5) -0.00009(5) -0.00043(5)
C26 0.00435(5) 0.00634(6) 0.00509(5) 0.00058(5) 0.00027(4) -0.00018(5)
C27 0.00576(6) 0.00860(7) 0.00521(6) 0.00084(5) 0.00058(5) -0.00037(5)
C28 0.00595(6) 0.00848(7) 0.00628(6) 0.00019(5) 0.00157(5) -0.00063(5)
C29 0.00507(6) 0.00789(7) 0.00792(7) 0.00027(5) 0.00061(5) -0.00012(5)
C30 0.00549(6) 0.00922(7) 0.00710(6) 0.00181(6) -0.00037(5) 0.00014(6)
C31 0.00536(6) 0.00896(7) 0.00590(6) 0.00183(5) 0.00029(5) -0.00018(5)

loop_
_atom_type_symbol
_atom_type_description
_atom_type_scat_dispersion_real
_atom_type_scat_dispersion_imag
_atom_type_scat_source
C C -0.0009 0.0002 'International Tables Vol C Tables 4.2.6.8 and 6.1.1.4'
H H 0.0000 0.0000 'International Tables Vol C Tables 4.2.6.8 and 6.1.1.4'
Cl Cl 0.0265 0.0290 'International Tables Vol C Tables 4.2.6.8 and 6.1.1.4'
Ni Ni 0.1460 0.2351 'International Tables Vol C Tables 4.2.6.8 and 6.1.1.4'
P P 0.0200 0.0180 'International Tables Vol C Tables 4.2.6.8 and 6.1.1.4'
S S 0.0202 0.0222 'International Tables Vol C Tables 4.2.6.8 and 6.1.1.4'

loop_
_geom_angle_atom_site_label_1
_geom_angle_atom_site_label_2
_geom_angle_atom_site_label_3
_geom_angle
_geom_angle_site_symmetry_1
_geom_angle_site_symmetry_3
_geom_angle_publ_flag
S1 Ni1 S1 180.0 3_667 . ?
S2 Ni1 S1 92.772(3) . . ?
S2 Ni1 S1 92.774(3) 3_667 3_667 ?
S2 Ni1 S1 87.227(3) . 3_667 ?
S2 Ni1 S1 87.227(3) 3_667 . ?
S2 Ni1 S2 180.0 3_667 . ?
C1 S1 Ni1 103.988(9) . . ?
C6 S2 Ni1 104.462(9) . . ?
C2 C1 S1 122.22(2) . . ?
C2 C1 C6 118.64(2) . . ?
C6 C1 S1 119.142(18) . . ?
C1 C2 Cl1 118.67(2) . . ?
C3 C2 Cl1 119.63(2) . . ?
C3 C2 C1 121.66(3) . . ?
C2 C3 H3 120.2 . . ?
C2 C3 C4 119.50(3) . . ?
C4 C3 H3 120.2 . . ?
C3 C4 H4 120.1 . . ?
C5 C4 C3 119.73(3) . . ?
C5 C4 H4 120.1 . . ?
C4 C5 Cl2 119.42(2) . . ?
C4 C5 C6 121.31(3) . . ?
C6 C5 Cl2 119.27(2) . . ?
C1 C6 S2 119.159(18) . . ?
C5 C6 S2 122.02(2) . . ?
C5 C6 C1 118.81(2) . . ?
S3 Ni2 S3 180.0 3_566 . ?
S3 Ni2 S4 92.365(3) 3_566 3_566 ?
S3 Ni2 S4 92.366(3) . . ?
S3 Ni2 S4 87.635(3) 3_566 . ?
S3 Ni2 S4 87.634(3) . 3_566 ?
S4 Ni2 S4 180.0 3_566 . ?
C12 S3 Ni2 104.862(8) . . ?
C7 S4 Ni2 104.730(9) . . ?
C8 C7 S4 122.051(19) . . ?
C8 C7 C12 118.96(2) . . ?
C12 C7 S4 118.980(18) . . ?
C7 C8 Cl4 119.797(19) . . ?
C9 C8 Cl4 118.95(2) . . ?
C9 C8 C7 121.25(2) . . ?
C8 C9 H9 120.1 . . ?
C8 C9 C10 119.79(2) . . ?
C10 C9 H9 120.1 . . ?
C9 C10 H10 120.1 . . ?
C11 C10 C9 119.73(2) . . ?
C11 C10 H10 120.1 . . ?
C10 C11 Cl3 118.940(19) . . ?
C10 C11 C12 121.31(2) . . ?
C12 C11 Cl3 119.74(2) . . ?
C7 C12 S3 119.031(18) . . ?
C11 C12 S3 122.124(19) . . ?
C11 C12 C7 118.84(2) . . ?
C14 P13 C13 109.157(14) . . ?
C14 P13 C26 109.565(12) . . ?
C20 P13 C13 109.920(14) . . ?
C20 P13 C14 108.500(12) . . ?
C20 P13 C26 111.293(12) . . ?
C26 P13 C13 108.380(13) . . ?
P13 C13 H13A 109.5 . . ?
P13 C13 H13B 109.5 . . ?
P13 C13 H13C 109.5 . . ?
H13A C13 H13B 109.5 . . ?
H13A C13 H13C 109.5 . . ?
H13B C13 H13C 109.5 . . ?
C15 C14 P13 119.784(19) . . ?
C15 C14 C19 120.76(2) . . ?
C19 C14 P13 119.455(19) . . ?
C14 C15 H15 120.3 . . ?
C16 C15 C14 119.48(2) . . ?
C16 C15 H15 120.3 . . ?
C15 C16 H16 120.0 . . ?
C17 C16 C15 119.91(3) . . ?
C17 C16 H16 120.0 . . ?
C16 C17 H17 119.7 . . ?
C16 C17 C18 120.60(2) . . ?
C18 C17 H17 119.7 . . ?
C17 C18 H18 120.0 . . ?
C19 C18 C17 120.03(3) . . ?
C19 C18 H18 120.0 . . ?
C14 C19 H19 120.4 . . ?
C18 C19 C14 119.20(2) . . ?
C18 C19 H19 120.4 . . ?
C21 C20 P13 118.03(2) . . ?
C25 C20 P13 121.40(2) . . ?
C25 C20 C21 120.48(2) . . ?
C20 C21 H21 120.2 . . ?
C22 C21 C20 119.66(3) . . ?
C22 C21 H21 120.2 . . ?
C21 C22 H22 120.1 . . ?
C21 C22 C23 119.87(3) . . ?
C23 C22 H22 120.1 . . ?
C22 C23 H23 119.8 . . ?
C24 C23 C22 120.47(3) . . ?
C24 C23 H23 119.8 . . ?
C23 C24 H24 119.9 . . ?
C23 C24 C25 120.14(3) . . ?
C25 C24 H24 119.9 . . ?
C20 C25 H25 120.3 . . ?
C24 C25 C20 119.37(2) . . ?
C24 C25 H25 120.3 . . ?
C27 C26 P13 119.811(19) . . ?
C27 C26 C31 120.44(2) . . ?
C31 C26 P13 119.731(18) . . ?
C26 C27 H27 120.2 . . ?
C28 C27 C26 119.65(2) . . ?
C28 C27 H27 120.2 . . ?
C27 C28 H28 120.0 . . ?
C27 C28 C29 119.93(2) . . ?
C29 C28 H28 120.0 . . ?
C28 C29 H29 119.7 . . ?
C28 C29 C30 120.53(2) . . ?
C30 C29 H29 119.7 . . ?
C29 C30 H30 120.0 . . ?
C31 C30 C29 120.00(2) . . ?
C31 C30 H30 120.0 . . ?
C26 C31 H31 120.3 . . ?
C30 C31 C26 119.40(2) . . ?
C30 C31 H31 120.3 . . ?

loop_
_geom_bond_atom_site_label_1
_geom_bond_atom_site_label_2
_geom_bond_distance
_geom_bond_site_symmetry_2
_geom_bond_publ_flag
Ni1 S1 2.15276(7) 3_667 ?
Ni1 S1 2.15281(8) . ?
Ni1 S2 2.14229(8) 3_667 ?
Ni1 S2 2.14232(7) . ?
Cl1 C2 1.7415(3) . ?
Cl2 C5 1.7270(3) . ?
S1 C1 1.7361(3) . ?
S2 C6 1.7332(3) . ?
C1 C2 1.4068(4) . ?
C1 C6 1.4139(4) . ?
C2 C3 1.3862(4) . ?
C3 H3 0.9300 . ?
C3 C4 1.3999(5) . ?
C4 H4 0.9300 . ?
C4 C5 1.3873(4) . ?
C5 C6 1.4090(4) . ?
Ni2 S3 2.14584(7) 3_566 ?
Ni2 S3 2.14586(7) . ?
Ni2 S4 2.15098(7) 3_566 ?
Ni2 S4 2.15101(7) . ?
Cl3 C11 1.7349(3) . ?
Cl4 C8 1.7320(3) . ?
S3 C12 1.7387(3) . ?
S4 C7 1.7392(2) . ?
C7 C8 1.4104(3) . ?
C7 C12 1.4135(3) . ?
C8 C9 1.3858(4) . ?
C9 H9 0.9300 . ?
C9 C10 1.4009(4) . ?
C10 H10 0.9300 . ?
C10 C11 1.3865(4) . ?
C11 C12 1.4101(3) . ?
P13 C13 1.7963(3) . ?
P13 C14 1.7875(3) . ?
P13 C20 1.7840(3) . ?
P13 C26 1.7883(2) . ?
C13 H13A 0.9600 . ?
C13 H13B 0.9600 . ?
C13 H13C 0.9600 . ?
C14 C15 1.3982(4) . ?
C14 C19 1.4047(4) . ?
C15 H15 0.9300 . ?
C15 C16 1.3930(4) . ?
C16 H16 0.9300 . ?
C16 C17 1.3917(4) . ?
C17 H17 0.9300 . ?
C17 C18 1.3979(4) . ?
C18 H18 0.9300 . ?
C18 C19 1.3901(4) . ?
C19 H19 0.9300 . ?
C20 C21 1.4026(4) . ?
C20 C25 1.3992(4) . ?
C21 H21 0.9300 . ?
C21 C22 1.3902(4) . ?
C22 H22 0.9300 . ?
C22 C23 1.3958(4) . ?
C23 H23 0.9300 . ?
C23 C24 1.3929(4) . ?
C24 H24 0.9300 . ?
C24 C25 1.3936(4) . ?
C25 H25 0.9300 . ?
C26 C27 1.4001(3) . ?
C26 C31 1.4015(4) . ?
C27 H27 0.9300 . ?
C27 C28 1.3910(4) . ?
C28 H28 0.9300 . ?
C28 C29 1.3928(4) . ?
C29 H29 0.9300 . ?
C29 C30 1.3941(4) . ?
C30 H30 0.9300 . ?
C30 C31 1.3938(4) . ?
C31 H31 0.9300 . ?

loop_
_publcif_info_tables.block_id
_publcif_info_tables.reference_item
{e7f6cd4e-68c4-45a3-9a7c-6222f4a3cf87} '_publcif_info_datablock.publ_exptl'

loop_
_publcif_info_cif.paper_type
CB

loop_
_publcif_info_datablock.id
_publcif_info_datablock.publ_exptl
_publcif_info_datablock.publ_geom
_publcif_info_datablock.structure
{e7f6cd4e-68c4-45a3-9a7c-6222f4a3cf87} ? ? ?
{8d763239-83ac-4687-accf-bd38c7560f0c} y y y
{b21184cc-7883-4726-aa91-bc6a77e40453} y y y
{91ac6347-1e47-407e-87b9-e2972bcc1d1a} y y y

loop_
_publcif_info_exptl_table_extra_item
sin_theta_over_lambda_max

loop_
_publcif_info_exptl_table_header_item
?

_cod_database_fobs_code 2108906
